data_4310912
loop_
_publ_author_name
'Christopher M. Kepert'
'Glen B. Deacon'
'Norma Sahely'
'Leone Spiccia'
'Gary D. Fallon'
'Brian W. Skelton'
'Allan H. White'

_publ_contact_author_address
;
   Department of Chemistry
   University of Western Australia
   Crawley  
   Western Australia 6009
   Australia
;
_publ_contact_author_email bws@crystal.uwa.edu.au
_publ_contact_author_fax (+61)_08_9380_1118
_publ_contact_author_name 'Skelton, B. W.'
_publ_contact_author_phone (+61)_08-9380_3481
_publ_section_title
;
 Synthesis of Heteroleptic Bis(diimine)carbonylchlororuthenium(II)
 Complexes from Photodecarbonylated Precursors
;
_journal_name_full 'Inorganic Chemistry'
_journal_page_first 2818
_journal_page_last 2827
_journal_paper_doi 10.1021/ic0351895
_journal_volume 43
_journal_year 2004
_chemical_formula_sum 'C22 H18 Cl F6 N4 O3 P Ru'
_chemical_formula_weight 667.90
_space_group_IT_number 14
_symmetry_cell_setting monoclinic
_symmetry_space_group_name_Hall '-P 2yn'
_symmetry_space_group_name_H-M 'P 1 21/n 1'
_cell_angle_alpha 90.00000
_cell_angle_beta 94.48(4)
_cell_angle_gamma 90.00000
_cell_formula_units_Z 4
_cell_length_a 8.612(5)
_cell_length_b 13.314(8)
_cell_length_c 22.727(10)
_cell_measurement_reflns_used 25
_cell_measurement_temperature 293.2
_cell_measurement_theta_max 27.5
_cell_measurement_theta_min 12.1
_cell_volume 2598(2)
_computing_cell_refinement 'MSC/AFC Diffractometer Control'
_computing_data_collection 'MSC/AFC Diffractometer Control'
_computing_data_reduction teXan
_computing_molecular_graphics xtal
_computing_publication_material 'xtal BONDLA CIFIO'
_computing_structure_refinement teXan
_computing_structure_solution teXan
_diffrn_ambient_temperature 293.2
_diffrn_measurement_device_type
;
   NICOLET diffractometer
;
_diffrn_measurement_method '\w scans'
_diffrn_radiation_detector 'single counter'
_diffrn_radiation_monochromator graphite
_diffrn_radiation_source 'X-ray tube'
_diffrn_radiation_type 'Mo K\a'
_diffrn_radiation_wavelength .7107
_diffrn_reflns_av_R_equivalents .035
_diffrn_reflns_limit_h_max 12
_diffrn_reflns_limit_h_min -12
_diffrn_reflns_limit_k_max 18
_diffrn_reflns_limit_k_min 0
_diffrn_reflns_limit_l_max 31
_diffrn_reflns_limit_l_min 0
_diffrn_reflns_number 8062
_diffrn_reflns_theta_max 30
_diffrn_standards_decay_% 0
_diffrn_standards_interval_count 197
_diffrn_standards_number 3
_exptl_absorpt_coefficient_mu .838
_exptl_absorpt_correction_T_max .747
_exptl_absorpt_correction_T_min .698
_exptl_absorpt_correction_type analytical
_exptl_absorpt_process_details
;
 Tompa analytical           
;
_exptl_crystal_colour orange
_exptl_crystal_density_diffrn 1.707
_exptl_crystal_description prismatic
_exptl_crystal_F_000 1320
_exptl_crystal_size_max .46
_exptl_crystal_size_mid .43
_exptl_crystal_size_min .4
_refine_diff_density_max .89
_refine_diff_density_min -.74
_refine_ls_goodness_of_fit_ref 2.159
_refine_ls_hydrogen_treatment noref
_refine_ls_matrix_type full
_refine_ls_number_constraints 0
_refine_ls_number_parameters 342
_refine_ls_number_reflns 4743
_refine_ls_number_restraints 0
_refine_ls_R_factor_gt .0571
_refine_ls_shift/su_max .0055
_refine_ls_structure_factor_coef F
_refine_ls_weighting_scheme sigma
_refine_ls_wR_factor_ref .0420
_reflns_limit_h_max 12
_reflns_limit_h_min -12
_reflns_limit_k_max 18
_reflns_limit_k_min 0
_reflns_limit_l_max 31
_reflns_limit_l_min 0
_reflns_number_gt 4743
_reflns_number_observed 4743
_reflns_number_total 7886
_reflns_threshold_expression 'I    > 2.00 sig(I   )'
_cod_data_source_file ic0351895si20040210_044127_8.cif
_cod_data_source_block bpydpk
_cod_original_sg_symbol_Hall -p_2yn
_cod_original_formula_sum 'C22 H18 Cl1 F6 N4 O3 P1 Ru1'
_cod_database_code 4310912

loop_
_symmetry_equiv_pos_as_xyz
+x,+y,+z
1/2-x,1/2+y,1/2-z
-x,-y,-z
1/2+x,1/2-y,1/2+z

loop_
_atom_site_label
_atom_site_fract_x
_atom_site_fract_y
_atom_site_fract_z
_atom_site_U_iso_or_equiv
_atom_site_adp_type
_atom_site_calc_flag
_atom_site_calc_attached_atom
_atom_site_occupancy
_atom_site_disorder_assembly
_atom_site_disorder_group
Ru .04888(5) .74312(3) .76131(2) .0292(2) Uani ? ? 1.00000 ? ?
Cl -.1917(2) .82440(10) .78002(6) .0455(8) Uani ? ? 1.00000 ? ?
C0 .1041(6) .8532(4) .7155(2) .040(3) Uani ? ? 1.00000 ? ?
O0 .1369(5) .9170(3) .6869(2) .063(3) Uani ? ? 1.00000 ? ?
O2 .0826(4) .4296(3) .7155(2) .049(2) Uani ? ? 1.00000 ? ?
N11 .1718(5) .7956(3) .8370(2) .032(2) Uani ? ? 1.00000 ? ?
C12 .3142(5) .7553(4) .8482(2) .034(3) Uani ? ? 1.00000 ? ?
C13 .4046(7) .7804(4) .9001(3) .053(4) Uani ? ? 1.00000 ? ?
C14 .3506(8) .8493(5) .9384(3) .060(4) Uani ? ? 1.00000 ? ?
C15 .2088(8) .8904(5) .9259(3) .056(4) Uani ? ? 1.00000 ? ?
C16 .1195(6) .8624(4) .8753(2) .044(4) Uani ? ? 1.00000 ? ?
N11' .2641(5) .6787(3) .7537(2) .032(2) Uani ? ? 1.00000 ? ?
C12' .3682(6) .6899(4) .8011(2) .035(3) Uani ? ? 1.00000 ? ?
C13' .5146(7) .6502(5) .8021(3) .052(4) Uani ? ? 1.00000 ? ?
C14' .5613(7) .5993(5) .7525(3) .063(4) Uani ? ? 1.00000 ? ?
C15' .4600(7) .5930(5) .7034(3) .055(4) Uani ? ? 1.00000 ? ?
C16' .3136(6) .6319(4) .7056(2) .041(3) Uani ? ? 1.00000 ? ?
N21 -.0185(4) .6179(3) .8139(2) .030(2) Uani ? ? 1.00000 ? ?
C22 -.0046(6) .5224(4) .7945(2) .031(3) Uani ? ? 1.00000 ? ?
C23 -.0204(7) .4399(4) .8305(2) .044(4) Uani ? ? 1.00000 ? ?
C24 -.0521(7) .4546(4) .8876(3) .052(4) Uani ? ? 1.00000 ? ?
C25 -.0712(7) .5521(5) .9074(2) .052(4) Uani ? ? 1.00000 ? ?
C26 -.0534(6) .6309(4) .8699(2) .039(3) Uani ? ? 1.00000 ? ?
C2 .0166(6) .5042(4) .7302(2) .033(3) Uani ? ? 1.00000 ? ?
N21' -.0680(5) .6703(3) .6894(2) .034(2) Uani ? ? 1.00000 ? ?
C22' -.0639(5) .5694(4) .6831(2) .031(3) Uani ? ? 1.00000 ? ?
C23' -.1389(6) .5210(4) .6351(2) .040(3) Uani ? ? 1.00000 ? ?
C24' -.2218(7) .5749(5) .5926(2) .051(4) Uani ? ? 1.00000 ? ?
C25' -.2287(7) .6767(5) .5984(2) .053(4) Uani ? ? 1.00000 ? ?
C26' -.1497(6) .7235(4) .6466(2) .045(3) Uani ? ? 1.00000 ? ?
O3 .4160(10) .5183(9) .9600(5) .154(4) Uiso ? ? 0.60000 ? ?
O4 .417(2) .5410(10) 1.0323(9) .165(7) Uiso ? ? 0.40000 ? ?
P1 .3093(2) .70330(10) .52098(8) .0591(10) Uani ? ? 1.00000 ? ?
F1 .3332(7) .7546(5) .5825(2) .158(5) Uani ? ? 1.00000 ? ?
F2 .4584(5) .7652(3) .5034(2) .100(3) Uani ? ? 1.00000 ? ?
F3 .2893(7) .6585(5) .4584(2) .169(5) Uani ? ? 1.00000 ? ?
F4 .1678(5) .6400(4) .5387(3) .148(4) Uani ? ? 1.00000 ? ?
F5 .4188(5) .6167(4) .5425(3) .161(5) Uani ? ? 1.00000 ? ?
F6 .2025(6) .7894(3) .4986(3) .144(4) Uani ? ? 1.00000 ? ?
H13 .50330 .74960 .90870 .06370 Uiso ? ? 1.00000 ? ?
H14 .41220 .86780 .97330 .07250 Uiso ? ? 1.00000 ? ?
H15 .17010 .93860 .95180 .06740 Uiso ? ? 1.00000 ? ?
H16 .01900 .89100 .86740 .05260 Uiso ? ? 1.00000 ? ?
H13' .58460 .65700 .83630 .06240 Uiso ? ? 1.00000 ? ?
H14' .66180 .56970 .75300 .07580 Uiso ? ? 1.00000 ? ?
H15' .49060 .56230 .66840 .06660 Uiso ? ? 1.00000 ? ?
H16' .24270 .62570 .67160 .04930 Uiso ? ? 1.00000 ? ?
H23 -.00930 .37380 .81550 .05250 Uiso ? ? 1.00000 ? ?
H24 -.06100 .39910 .91350 .06160 Uiso ? ? 1.00000 ? ?
H25 -.09650 .56400 .94670 .06200 Uiso ? ? 1.00000 ? ?
H26 -.06610 .69730 .88400 .04650 Uiso ? ? 1.00000 ? ?
H23' -.13260 .45000 .63180 .04720 Uiso ? ? 1.00000 ? ?
H24' -.27370 .54220 .55950 .06110 Uiso ? ? 1.00000 ? ?
H25' -.28740 .71560 .56950 .06410 Uiso ? ? 1.00000 ? ?
H26' -.15320 .79460 .64960 .05440 Uiso ? ? 1.00000 ? ?

loop_
_atom_site_aniso_label
_atom_site_aniso_U_11
_atom_site_aniso_U_22
_atom_site_aniso_U_33
_atom_site_aniso_U_12
_atom_site_aniso_U_13
_atom_site_aniso_U_23
Ru .0309(2) .0268(2) .0292(2) .0007(2) -.00120(10) -.0005(2)
Cl .0387(8) .0432(8) .0542(9) .0085(7) .0019(7) -.0048(7)
C0 .043(3) .040(3) .035(3) .000(3) -.002(3) -.005(3)
O0 .074(3) .056(3) .058(3) -.010(2) .003(2) .025(2)
O2 .054(3) .043(2) .048(2) .018(2) .000(2) -.010(2)
N11 .038(3) .030(2) .029(2) -.007(2) .001(2) .001(2)
C12 .036(3) .032(3) .034(3) -.010(3) -.002(2) .008(3)
C13 .047(4) .060(4) .050(4) -.008(3) -.010(3) .015(3)
C14 .071(5) .078(5) .030(3) -.016(4) -.008(3) -.011(3)
C15 .076(5) .054(4) .039(4) -.005(4) .004(3) -.015(3)
C16 .048(4) .040(3) .044(4) -.001(3) .006(3) -.007(3)
N11' .032(2) .031(2) .034(2) -.003(2) .003(2) .003(2)
C12' .030(3) .032(3) .043(3) -.007(2) .001(2) .007(2)
C13' .033(3) .058(4) .064(4) -.003(3) -.004(3) .008(3)
C14' .030(3) .073(5) .089(6) .001(3) .018(4) -.009(4)
C15' .044(4) .054(4) .070(5) -.003(3) .019(3) -.011(3)
C16' .039(3) .046(3) .040(3) -.008(3) .014(3) -.003(3)
N21 .027(2) .030(2) .034(3) -.001(2) .002(2) .000(2)
C22 .028(3) .029(3) .037(3) .002(2) .001(2) -.001(2)
C23 .057(4) .030(3) .045(4) .004(3) .005(3) .000(3)
C24 .067(4) .035(3) .053(4) -.005(3) .007(3) .011(3)
C25 .061(4) .060(4) .035(3) -.012(3) .008(3) .001(3)
C26 .044(3) .036(3) .038(3) -.001(3) .010(3) -.004(3)
C2 .030(3) .032(3) .038(3) -.001(2) .002(2) -.005(2)
N21' .031(2) .037(3) .032(2) .001(2) -.001(2) -.001(2)
C22' .027(3) .034(3) .033(3) .000(2) .003(2) -.005(2)
C23' .043(3) .042(3) .034(3) -.004(3) .004(3) -.011(3)
C24' .061(4) .053(4) .036(3) -.009(3) -.010(3) -.009(3)
C25' .049(4) .072(5) .036(3) .006(3) -.014(3) .000(3)
C26' .051(3) .043(4) .040(3) .007(3) -.009(3) .000(3)
P1 .0620(10) .0520(10) .0600(10) -.0017(9) -.0166(9) .0042(9)
F1 .217(6) .193(6) .065(3) -.057(5) .012(3) -.027(4)
F2 .094(3) .099(3) .103(3) -.038(3) -.011(2) .031(3)
F3 .194(6) .196(6) .114(4) -.032(5) -.015(4) -.089(4)
F4 .068(3) .160(5) .213(6) -.040(3) -.004(4) .075(5)
F5 .088(4) .085(3) .298(8) -.002(3) -.052(4) .076(4)
F6 .125(4) .092(4) .208(6) .048(3) -.037(4) .020(4)

loop_
_atom_type_symbol
_atom_type_description
_atom_type_oxidation_number
_atom_type_number_in_cell
_atom_type_scat_dispersion_real
_atom_type_scat_dispersion_imag
_atom_type_scat_source
Ru ? 0 4 -1.259 .835999 'Int Tables Vol IV Tables 2.2B and 2.3.1'
C ? 0 88 .002991 .002014 'Int Tables Vol IV Tables 2.2B and 2.3.1'
H ? 0 72 0 0 'Int Tables Vol IV Tables 2.2B and 2.3.1'
N ? 0 16 .005981 .002991 'Int Tables Vol IV Tables 2.2B and 2.3.1'
O ? 0 12 .010986 .005981 'Int Tables Vol IV Tables 2.2B and 2.3.1'
Cl ? 0 4 .14801 .158997 'Int Tables Vol IV Tables 2.2B and 2.3.1'
P ? 0 4 .10199 .093994 'Int Tables Vol IV Tables 2.2B and 2.3.1'
F ? 0 24 .017029 .01001 'Int Tables Vol IV Tables 2.2B and 2.3.1'

loop_
_diffrn_attenuator_code
_diffrn_attenuator_scale
? ?

loop_
_geom_angle_atom_site_label_1
_geom_angle_atom_site_label_2
_geom_angle_atom_site_label_3
_geom_angle_site_symmetry_1
_geom_angle_site_symmetry_2
_geom_angle_site_symmetry_3
_geom_angle
_geom_angle_publ_flag
Cl Ru C0 . . . 90.33(17) ?
Cl Ru N11 . . . 95.33(13) ?
Cl Ru N11' . . . 174.08(13) ?
Cl Ru N21 . . . 88.69(11) ?
Cl Ru N21' . . . 88.74(13) ?
C0 Ru N11 . . . 93.55(19) ?
C0 Ru N11' . . . 90.6(2) ?
C0 Ru N21 . . . 179.00(18) ?
C0 Ru N21' . . . 93.20(19) ?
N11 Ru N11' . . . 78.78(17) ?
N11 Ru N21 . . . 86.71(16) ?
N11 Ru N21' . . . 172.09(16) ?
N11' Ru N21 . . . 90.43(16) ?
N11' Ru N21' . . . 97.04(17) ?
N21 Ru N21' . . . 86.60(17) ?
Ru C0 O0 . . . 178.1(5) ?
Ru N11 C12 . . . 115.0(3) ?
Ru N11 C16 . . . 125.8(3) ?
C12 N11 C16 . . . 119.2(4) ?
N11 C12 C13 . . . 120.2(5) ?
N11 C12 C12' . . . 115.5(4) ?
C13 C12 C12' . . . 124.2(4) ?
C12 C13 C14 . . . 120.0(5) ?
C12 C13 H13 . . . 119.9 ?
C14 C13 H13 . . . 120.0 ?
C13 C14 C15 . . . 119.0(6) ?
C13 C14 H14 . . . 120.5 ?
C15 C14 H14 . . . 120.5 ?
C14 C15 C16 . . . 120.1(6) ?
C14 C15 H15 . . . 120.0 ?
C16 C15 H15 . . . 119.9 ?
N11 C16 C15 . . . 121.5(5) ?
N11 C16 H16 . . . 119.2 ?
C15 C16 H16 . . . 119.2 ?
Ru N11' C12' . . . 115.5(3) ?
Ru N11' C16' . . . 126.9(3) ?
C12' N11' C16' . . . 117.5(4) ?
C12 C12' N11' . . . 114.4(4) ?
C12 C12' C13' . . . 123.8(5) ?
N11' C12' C13' . . . 121.6(5) ?
C12' C13' C14' . . . 119.8(5) ?
C12' C13' H13' . . . 120.2 ?
C14' C13' H13' . . . 120.0 ?
C13' C14' C15' . . . 118.8(6) ?
C13' C14' H14' . . . 120.6 ?
C15' C14' H14' . . . 120.5 ?
C14' C15' C16' . . . 118.6(6) ?
C14' C15' H15' . . . 120.7 ?
C16' C15' H15' . . . 120.7 ?
N11' C16' C15' . . . 123.5(5) ?
N11' C16' H16' . . . 118.2 ?
C15' C16' H16' . . . 118.2 ?
Ru N21 C22 . . . 120.7(3) ?
Ru N21 C26 . . . 121.1(3) ?
C22 N21 C26 . . . 117.5(4) ?
N21 C22 C23 . . . 122.5(4) ?
N21 C22 C2 . . . 119.2(4) ?
C23 C22 C2 . . . 118.1(5) ?
C22 C23 C24 . . . 119.1(5) ?
C22 C23 H23 . . . 120.4 ?
C24 C23 H23 . . . 120.5 ?
C23 C24 C25 . . . 118.8(5) ?
C23 C24 H24 . . . 120.7 ?
C25 C24 H24 . . . 120.6 ?
C24 C25 C26 . . . 119.6(5) ?
C24 C25 H25 . . . 120.2 ?
C26 C25 H25 . . . 120.2 ?
N21 C26 C25 . . . 122.4(5) ?
N21 C26 H26 . . . 118.7 ?
C25 C26 H26 . . . 118.8 ?
O2 C2 C22 . . . 119.8(5) ?
O2 C2 C22' . . . 118.7(4) ?
C22 C2 C22' . . . 120.9(4) ?
Ru N21' C22' . . . 121.9(3) ?
Ru N21' C26' . . . 120.7(3) ?
C22' N21' C26' . . . 117.4(4) ?
C2 C22' N21' . . . 120.8(4) ?
C2 C22' C23' . . . 116.9(5) ?
N21' C22' C23' . . . 122.2(4) ?
C22' C23' C24' . . . 120.1(5) ?
C22' C23' H23' . . . 120.0 ?
C24' C23' H23' . . . 119.9 ?
C23' C24' C25' . . . 118.7(5) ?
C23' C24' H24' . . . 120.6 ?
C25' C24' H24' . . . 120.7 ?
C24' C25' C26' . . . 119.9(5) ?
C24' C25' H25' . . . 120.0 ?
C26' C25' H25' . . . 120.1 ?
N21' C26' C25' . . . 121.7(5) ?
N21' C26' H26' . . . 119.2 ?
C25' C26' H26' . . . 119.1 ?
F1 P1 F2 . . . 86.9(3) ?
F1 P1 F3 . . . 176.5(3) ?
F1 P1 F4 . . . 93.2(3) ?
F1 P1 F5 . . . 90.5(3) ?
F1 P1 F6 . . . 90.2(3) ?
F2 P1 F3 . . . 90.2(3) ?
F2 P1 F4 . . . 178.1(3) ?
F2 P1 F5 . . . 88.9(3) ?
F2 P1 F6 . . . 90.3(3) ?
F3 P1 F4 . . . 89.8(3) ?
F3 P1 F5 . . . 91.4(3) ?
F3 P1 F6 . . . 87.8(3) ?
F4 P1 F5 . . . 89.1(3) ?
F4 P1 F6 . . . 91.7(3) ?
F5 P1 F6 . . . 178.9(4) ?

loop_
_geom_bond_atom_site_label_1
_geom_bond_atom_site_label_2
_geom_bond_site_symmetry_1
_geom_bond_site_symmetry_2
_geom_bond_distance
_geom_bond_publ_flag
Ru Cl . . 2.405(2) ?
Ru C0 . . 1.880(5) ?
Ru N11 . . 2.070(4) ?
Ru N11' . . 2.062(4) ?
Ru N21 . . 2.157(4) ?
Ru N21' . . 2.090(4) ?
C0 O0 . . 1.119(7) ?
O2 C2 . . 1.205(7) ?
N11 C12 . . 1.345(6) ?
N11 C16 . . 1.346(7) ?
C12 C13 . . 1.402(8) ?
C12 C12' . . 1.483(7) ?
C13 C14 . . 1.371(9) ?
C13 H13 . . .950 ?
C14 C15 . . 1.348(10) ?
C14 H14 . . .952 ?
C15 C16 . . 1.384(8) ?
C15 H15 . . .949 ?
C16 H16 . . .950 ?
N11' C12' . . 1.355(6) ?
N11' C16' . . 1.356(7) ?
C12' C13' . . 1.366(8) ?
C13' C14' . . 1.401(10) ?
C13' H13' . . .950 ?
C14' C15' . . 1.364(9) ?
C14' H14' . . .950 ?
C15' C16' . . 1.368(8) ?
C15' H15' . . .950 ?
C16' H16' . . .950 ?
N21 C22 . . 1.354(7) ?
N21 C26 . . 1.342(7) ?
C22 C23 . . 1.383(7) ?
C22 C2 . . 1.506(7) ?
C23 C24 . . 1.361(8) ?
C23 H23 . . .951 ?
C24 C25 . . 1.388(9) ?
C24 H24 . . .952 ?
C25 C26 . . 1.368(8) ?
C25 H25 . . .949 ?
C26 H26 . . .950 ?
C2 C22' . . 1.505(7) ?
N21' C22' . . 1.352(7) ?
N21' C26' . . 1.355(6) ?
C22' C23' . . 1.383(7) ?
C23' C24' . . 1.360(7) ?
C23' H23' . . .950 ?
C24' C25' . . 1.364(9) ?
C24' H24' . . .950 ?
C25' C26' . . 1.391(7) ?
C25' H25' . . .950 ?
C26' H26' . . .950 ?
P1 F1 . . 1.555(5) ?
P1 F2 . . 1.602(5) ?
P1 F3 . . 1.539(5) ?
P1 F4 . . 1.560(5) ?
P1 F5 . . 1.545(5) ?
P1 F6 . . 1.532(5) ?

loop_
_geom_contact_atom_site_label_1
_geom_contact_atom_site_label_2
_geom_contact_distance
_geom_contact_site_symmetry_1
_geom_contact_site_symmetry_2
_geom_contact_publ_flag
? ? ? ? ? ?

loop_
_geom_hbond_atom_site_label_D
_geom_hbond_atom_site_label_H
_geom_hbond_atom_site_label_A
_geom_hbond_site_symmetry_D
_geom_hbond_site_symmetry_H
_geom_hbond_site_symmetry_A
_geom_hbond_distance_DH
_geom_hbond_distance_HA
_geom_hbond_distance_DA
_geom_hbond_angle_DHA
_geom_hbond_publ_flag
? ? ? ? ? ? ? ? ? ? ?

loop_
_geom_torsion_atom_site_label_1
_geom_torsion_atom_site_label_2
_geom_torsion_atom_site_label_3
_geom_torsion_atom_site_label_4
_geom_torsion_site_symmetry_1
_geom_torsion_site_symmetry_2
_geom_torsion_site_symmetry_3
_geom_torsion_site_symmetry_4
_geom_torsion
_geom_torsion_publ_flag
? ? ? ? ? ? ? ? ? ?
